data_4336238
loop_
_publ_author_name
'Eleanor Magdzinski'
'Pierangelo Gobbo'
'Mark S. Workentin'
'Paul J. Ragogna'

_publ_contact_author_address
;Department of Chemistry
Western University
1151 Richmond St.
London Ontario
Canada
N6A 3K7
;
_publ_contact_author_email pragogna@uwo.ca
_publ_contact_author_name 'Paul J. Ragogna'
_publ_contact_author_phone 519-661-2111
_publ_section_title
;
 A Novel Diiminopyridine Ligand Containing Redox Active Co(III) Mixed
 Sandwich Complexes
;
_journal_name_full 'Inorganic Chemistry'
_journal_page_first 11311
_journal_page_last 11319
_journal_paper_doi 10.1021/ic401598e
_journal_volume 52
_journal_year 2013
_chemical_formula_moiety C73H53Cl1Co2Ge1N3,GeCl3,C4H8O
_chemical_formula_sum 'C77 H61 Cl4 Co2 Ge2 N3 O'
_chemical_formula_weight 1449.13
_chemical_name_systematic
; 
 ? 
;
_space_group_IT_number 2
_symmetry_cell_setting triclinic
_symmetry_space_group_name_Hall '-P 1'
_symmetry_space_group_name_H-M 'P -1'
_atom_sites_solution_hydrogens geom
_atom_sites_solution_primary direct
_atom_sites_solution_secondary difmap
_audit_creation_method SHELXL-97
_cell_angle_alpha 107.17(2)
_cell_angle_beta 91.043(19)
_cell_angle_gamma 108.937(14)
_cell_formula_units_Z 2
_cell_length_a 10.980(5)
_cell_length_b 14.830(7)
_cell_length_c 22.891(10)
_cell_measurement_reflns_used 9698
_cell_measurement_temperature 150(2)
_cell_measurement_theta_max 27.61
_cell_measurement_theta_min 2.29
_cell_volume 3342(3)
_computing_cell_refinement 'Bruker SAINT'
_computing_data_collection 'Bruker APEX2'
_computing_data_reduction 'Bruker SAINT'
_computing_molecular_graphics 'Bruker SHELXTL'
_computing_publication_material 'Bruker SHELXTL'
_computing_structure_refinement 'SHELXL-97 (Sheldrick, 2008)'
_computing_structure_solution 'SHELXS-97 (Sheldrick, 2008)'
_diffrn_ambient_temperature 150(2)
_diffrn_measured_fraction_theta_full 0.971
_diffrn_measured_fraction_theta_max 0.971
_diffrn_measurement_device_type 'Bruker APEX-II CCD'
_diffrn_measurement_method '\f and \w scans'
_diffrn_radiation_monochromator graphite
_diffrn_radiation_source 'fine-focus sealed tube'
_diffrn_radiation_type MoK\a
_diffrn_radiation_wavelength 0.71073
_diffrn_reflns_av_R_equivalents 0.0438
_diffrn_reflns_av_sigmaI/netI 0.0525
_diffrn_reflns_limit_h_max 13
_diffrn_reflns_limit_h_min -13
_diffrn_reflns_limit_k_max 18
_diffrn_reflns_limit_k_min -18
_diffrn_reflns_limit_l_max 28
_diffrn_reflns_limit_l_min -28
_diffrn_reflns_number 49861
_diffrn_reflns_theta_full 26.40
_diffrn_reflns_theta_max 26.40
_diffrn_reflns_theta_min 2.01
_exptl_absorpt_coefficient_mu 1.586
_exptl_absorpt_correction_T_max 0.9094
_exptl_absorpt_correction_T_min 0.7899
_exptl_absorpt_correction_type multi-scan
_exptl_absorpt_process_details 'SADABS (Sheldrick, 1996)'
_exptl_crystal_colour black
_exptl_crystal_density_diffrn 1.440
_exptl_crystal_description prism
_exptl_crystal_F_000 1476
_exptl_crystal_size_max 0.16
_exptl_crystal_size_mid 0.08
_exptl_crystal_size_min 0.06
_refine_diff_density_max 1.588
_refine_diff_density_min -1.330
_refine_diff_density_rms 0.093
_refine_ls_extinction_method none
_refine_ls_goodness_of_fit_ref 1.083
_refine_ls_hydrogen_treatment constr
_refine_ls_matrix_type full
_refine_ls_number_parameters 815
_refine_ls_number_reflns 13313
_refine_ls_number_restraints 18
_refine_ls_restrained_S_all 1.084
_refine_ls_R_factor_all 0.0946
_refine_ls_R_factor_gt 0.0601
_refine_ls_shift/su_max 0.001
_refine_ls_shift/su_mean 0.000
_refine_ls_structure_factor_coef Fsqd
_refine_ls_weighting_details 'calc w=1/[\s^2^(Fo^2^)+(0.0359P)^2^+12.6664P] where P=(Fo^2^+2Fc^2^)/3'
_refine_ls_weighting_scheme calc
_refine_ls_wR_factor_gt 0.1275
_refine_ls_wR_factor_ref 0.1433
_reflns_number_gt 9385
_reflns_number_total 13313
_reflns_threshold_expression >2sigma(I)
_cod_data_source_file ic401598e_si_001_1.cif
_cod_data_source_block 18Ge
_cod_database_code 4336238

loop_
_symmetry_equiv_pos_as_xyz
'x, y, z'
'-x, -y, -z'

loop_
_atom_site_label
_atom_site_type_symbol
_atom_site_fract_x
_atom_site_fract_y
_atom_site_fract_z
_atom_site_U_iso_or_equiv
_atom_site_adp_type
_atom_site_occupancy
_atom_site_symmetry_multiplicity
_atom_site_calc_flag
_atom_site_refinement_flags
_atom_site_disorder_assembly
_atom_site_disorder_group
Ge1 Ge 1.75385(5) -0.17452(4) 1.24629(2) 0.02976(13) Uani 1 1 d . . .
Co1 Co 2.01316(7) -0.22120(5) 1.37315(3) 0.03209(17) Uani 1 1 d . A .
Cl1 Cl 1.87670(13) -0.03815(9) 1.22279(6) 0.0369(3) Uani 1 1 d . . .
N1 N 1.9414(4) -0.2117(3) 1.24514(18) 0.0293(9) Uani 1 1 d . . .
C1 C 1.9442(5) -0.2790(4) 1.1959(2) 0.0336(12) Uani 1 1 d . . .
H1A H 2.0132 -0.3050 1.1914 0.040 Uiso 1 1 calc R . .
O1 O 1.5591(9) 0.2841(7) 1.4019(5) 0.159(3) Uani 1 1 d . . .
Co2 Co 1.44051(6) -0.02816(5) 1.17816(3) 0.02944(16) Uani 1 1 d . . .
Ge2 Ge 1.80804(7) 0.51177(5) 0.84077(4) 0.0618(2) Uani 1 1 d . . .
Cl2 Cl 1.65422(19) 0.55328(13) 0.89555(7) 0.0663(5) Uani 1 1 d . . .
N2 N 1.7426(4) -0.2744(3) 1.16003(18) 0.0281(9) Uani 1 1 d . . .
C2 C 1.8379(5) -0.3143(4) 1.1468(2) 0.0309(11) Uani 1 1 d . . .
Cl3 Cl 1.85059(17) 0.42471(13) 0.90373(11) 0.0763(6) Uani 1 1 d . . .
N3 N 1.5741(4) -0.1812(3) 1.18835(18) 0.0277(9) Uani 1 1 d . . .
C3 C 1.8289(6) -0.3859(4) 1.0901(2) 0.0416(13) Uani 1 1 d . . .
H3A H 1.8958 -0.4135 1.0808 0.050 Uiso 1 1 calc R . .
Cl4 Cl 1.66410(19) 0.37499(12) 0.76602(7) 0.0633(5) Uani 1 1 d . . .
C4 C 1.7208(6) -0.4164(4) 1.0472(3) 0.0460(14) Uani 1 1 d . . .
H4A H 1.7134 -0.4647 1.0081 0.055 Uiso 1 1 calc R . .
C5 C 1.6243(6) -0.3764(4) 1.0615(2) 0.0392(13) Uani 1 1 d . . .
H5A H 1.5494 -0.3978 1.0326 0.047 Uiso 1 1 calc R . .
C6 C 1.6368(5) -0.3045(3) 1.1186(2) 0.0291(11) Uani 1 1 d . . .
C7 C 1.5430(5) -0.2545(4) 1.1380(2) 0.0321(11) Uani 1 1 d . . .
H7A H 1.4614 -0.2757 1.1139 0.038 Uiso 1 1 calc R . .
C8 C 1.4894(5) -0.1296(4) 1.2123(2) 0.0336(12) Uani 1 1 d . . .
C9 C 1.5329(6) -0.0329(4) 1.2579(2) 0.0394(13) Uani 1 1 d . . .
H9A H 1.6244 0.0077 1.2772 0.047 Uiso 1 1 calc R . .
C10 C 1.4216(7) -0.0044(5) 1.2704(3) 0.0539(17) Uani 1 1 d . . .
H10A H 1.4213 0.0598 1.3007 0.065 Uiso 1 1 calc R . .
C11 C 1.3113(6) -0.0828(5) 1.2335(3) 0.0537(17) Uani 1 1 d . . .
H11A H 1.2202 -0.0829 1.2336 0.064 Uiso 1 1 calc R . .
C12 C 1.3506(5) -0.1614(4) 1.1959(3) 0.0423(14) Uani 1 1 d . . .
H12A H 1.2934 -0.2265 1.1658 0.051 Uiso 1 1 calc R . .
C13 C 1.5453(4) 0.0823(3) 1.1483(2) 0.0237(10) Uani 1 1 d . . .
C14 C 1.4081(4) 0.0748(3) 1.1473(2) 0.0280(10) Uani 1 1 d . . .
C15 C 1.3697(4) -0.0231(3) 1.0990(2) 0.0271(10) Uani 1 1 d . . .
C16 C 1.5062(4) -0.0153(3) 1.0986(2) 0.0250(10) Uani 1 1 d . . .
C17 C 1.5740(4) -0.0774(3) 1.0614(2) 0.0252(10) Uani 1 1 d . . .
C18 C 1.5189(5) -0.1432(4) 1.0019(2) 0.0354(12) Uani 1 1 d . . .
H18A H 1.4369 -0.1469 0.9853 0.042 Uiso 1 1 calc R . .
C19 C 1.5831(5) -0.2027(4) 0.9674(3) 0.0421(14) Uani 1 1 d . . .
H19A H 1.5444 -0.2477 0.9275 0.050 Uiso 1 1 calc R . .
C20 C 1.7031(5) -0.1969(4) 0.9906(3) 0.0401(13) Uani 1 1 d . . .
H20A H 1.7469 -0.2377 0.9666 0.048 Uiso 1 1 calc R . .
C21 C 1.7597(5) -0.1320(4) 1.0486(2) 0.0340(12) Uani 1 1 d . . .
H21A H 1.8428 -0.1278 1.0643 0.041 Uiso 1 1 calc R . .
C22 C 1.6953(4) -0.0730(3) 1.0840(2) 0.0270(10) Uani 1 1 d . . .
H22A H 1.7344 -0.0290 1.1241 0.032 Uiso 1 1 calc R . .
C23 C 1.6685(4) 0.1599(3) 1.1808(2) 0.0250(10) Uani 1 1 d . . .
C24 C 1.7771(4) 0.1823(4) 1.1504(2) 0.0309(11) Uani 1 1 d . . .
H24A H 1.7718 0.1477 1.1078 0.037 Uiso 1 1 calc R . .
C25 C 1.8941(5) 0.2554(4) 1.1821(3) 0.0399(13) Uani 1 1 d . . .
H25A H 1.9682 0.2699 1.1611 0.048 Uiso 1 1 calc R . .
C26 C 1.9023(5) 0.3070(4) 1.2444(3) 0.0435(14) Uani 1 1 d . . .
H26A H 1.9821 0.3567 1.2659 0.052 Uiso 1 1 calc R . .
C27 C 1.7946(5) 0.2862(4) 1.2750(3) 0.0387(13) Uani 1 1 d . . .
H27A H 1.7997 0.3219 1.3175 0.046 Uiso 1 1 calc R . .
C28 C 1.6793(5) 0.2131(4) 1.2435(2) 0.0349(12) Uani 1 1 d . . .
H28A H 1.6057 0.1986 1.2649 0.042 Uiso 1 1 calc R . .
C29 C 1.3426(4) 0.1449(4) 1.1782(2) 0.0282(10) Uani 1 1 d . . .
C30 C 1.4093(5) 0.2489(4) 1.1985(2) 0.0322(11) Uani 1 1 d . . .
H30A H 1.4982 0.2748 1.1931 0.039 Uiso 1 1 calc R . .
C31 C 1.3453(5) 0.3143(4) 1.2264(2) 0.0384(12) Uani 1 1 d . . .
H31A H 1.3908 0.3847 1.2397 0.046 Uiso 1 1 calc R . .
C32 C 1.2177(5) 0.2785(4) 1.2349(3) 0.0431(14) Uani 1 1 d . . .
H32A H 1.1757 0.3239 1.2548 0.052 Uiso 1 1 calc R . .
C33 C 1.1501(5) 0.1762(4) 1.2146(3) 0.0451(14) Uani 1 1 d . . .
H33A H 1.0612 0.1514 1.2201 0.054 Uiso 1 1 calc R . .
C34 C 1.2113(5) 0.1093(4) 1.1862(3) 0.0384(13) Uani 1 1 d . . .
H34A H 1.1640 0.0391 1.1721 0.046 Uiso 1 1 calc R . .
C35 C 1.2486(4) -0.0912(4) 1.0586(2) 0.0294(11) Uani 1 1 d . . .
C36 C 1.2117(5) -0.1963(4) 1.0439(3) 0.0416(13) Uani 1 1 d . . .
H36A H 1.2633 -0.2241 1.0618 0.050 Uiso 1 1 calc R . .
C37 C 1.1007(5) -0.2598(4) 1.0035(3) 0.0468(15) Uani 1 1 d . . .
H37A H 1.0765 -0.3305 0.9943 0.056 Uiso 1 1 calc R . .
C38 C 1.0249(5) -0.2203(4) 0.9764(3) 0.0441(14) Uani 1 1 d . . .
H38A H 0.9491 -0.2637 0.9487 0.053 Uiso 1 1 calc R . .
C39 C 1.0609(5) -0.1174(4) 0.9903(3) 0.0406(13) Uani 1 1 d . . .
H39A H 1.0093 -0.0902 0.9719 0.049 Uiso 1 1 calc R . .
C40 C 1.1724(4) -0.0527(4) 1.0311(2) 0.0332(12) Uani 1 1 d . . .
H40A H 1.1961 0.0180 1.0400 0.040 Uiso 1 1 calc R . .
C41 C 2.0360(5) -0.1741(4) 1.2964(2) 0.0320(11) Uani 1 1 d . . .
C42 C 2.0411(5) -0.0918(4) 1.3487(2) 0.0370(12) Uani 1 1 d . . .
H42A H 1.9815 -0.0522 1.3539 0.044 Uiso 1 1 calc R . .
C43 C 2.1464(6) -0.0756(4) 1.3919(3) 0.0480(15) Uani 1 1 d . . .
H43A H 2.1740 -0.0227 1.4332 0.058 Uiso 1 1 calc R . .
C44 C 2.2053(5) -0.1478(5) 1.3663(3) 0.0487(16) Uani 1 1 d . . .
H44A H 2.2819 -0.1541 1.3869 0.058 Uiso 1 1 calc R . .
C45 C 2.1386(5) -0.2101(4) 1.3074(3) 0.0385(13) Uani 1 1 d . . .
H45A H 2.1605 -0.2662 1.2785 0.046 Uiso 1 1 calc R . .
C46 C 1.8463(5) -0.2666(4) 1.4077(3) 0.0367(12) Uani 1 1 d . . .
C47 C 1.9552(5) -0.2669(4) 1.4454(2) 0.0315(11) Uani 1 1 d . A .
C48 C 1.9742(5) -0.3464(4) 1.3944(2) 0.0301(11) Uani 1 1 d . . .
C49 C 1.8620(5) -0.3486(4) 1.3567(2) 0.0332(12) Uani 1 1 d . A .
C50 C 2.0467(5) -0.4161(4) 1.3918(2) 0.0297(11) Uani 1 1 d . A .
C51 C 2.0026(6) -0.4903(4) 1.4193(3) 0.0416(13) Uani 1 1 d . . .
H51A H 1.9272 -0.4948 1.4396 0.050 Uiso 1 1 calc R A .
C52 C 2.0649(6) -0.5580(4) 1.4182(3) 0.0461(14) Uani 1 1 d . A .
H52A H 2.0317 -0.6086 1.4371 0.055 Uiso 1 1 calc R . .
C53 C 2.1746(6) -0.5522(4) 1.3896(2) 0.0414(13) Uani 1 1 d . . .
H53A H 2.2183 -0.5981 1.3893 0.050 Uiso 1 1 calc R A .
C54 C 2.2210(6) -0.4803(4) 1.3615(3) 0.0456(14) Uani 1 1 d . A .
H54A H 2.2965 -0.4765 1.3413 0.055 Uiso 1 1 calc R . .
C55 C 2.1572(5) -0.4128(4) 1.3626(3) 0.0416(13) Uani 1 1 d . . .
H55A H 2.1899 -0.3632 1.3429 0.050 Uiso 1 1 calc R A .
C56 C 1.7970(5) -0.4099(4) 1.2949(3) 0.0401(13) Uani 1 1 d . . .
C57 C 1.8514(6) -0.4721(4) 1.2549(3) 0.0503(16) Uani 1 1 d . A .
H57A H 1.9332 -0.4735 1.2680 0.060 Uiso 1 1 calc R . .
C58 C 1.7898(8) -0.5322(5) 1.1962(3) 0.066(2) Uani 1 1 d . . .
H58A H 1.8279 -0.5752 1.1698 0.080 Uiso 1 1 calc R A .
C59 C 1.6715(7) -0.5285(5) 1.1766(3) 0.067(2) Uani 1 1 d . A .
H59A H 1.6280 -0.5695 1.1366 0.080 Uiso 1 1 calc R . .
C60 C 1.6172(6) -0.4657(5) 1.2150(4) 0.063(2) Uani 1 1 d . . .
H60A H 1.5365 -0.4633 1.2011 0.076 Uiso 1 1 calc R A .
C61 C 1.6783(5) -0.4060(5) 1.2733(3) 0.0518(16) Uani 1 1 d . A .
H61A H 1.6403 -0.3622 1.2990 0.062 Uiso 1 1 calc R . .
C62 C 1.7462(9) -0.2155(7) 1.4244(7) 0.037(3) Uani 0.734(19) 1 d P A 1
C62B C 1.7540(17) -0.2195(17) 1.4096(12) 0.029(10) Uiso 0.266(19) 1 d PG A 2
C63 C 1.6168(10) -0.2728(7) 1.4222(7) 0.063(3) Uani 0.734(19) 1 d PU A 1
H63A H 1.5931 -0.3436 1.4121 0.076 Uiso 0.734(19) 1 calc PR A 1
C63B C 1.6216(19) -0.2721(11) 1.3934(10) 0.040(7) Uiso 0.266(19) 1 d PG A 2
H63B H 1.5902 -0.3436 1.3792 0.048 Uiso 0.266(19) 1 calc PR A 2
C64 C 1.5221(9) -0.2304(8) 1.4342(7) 0.073(4) Uani 0.734(19) 1 d PU A 1
H64A H 1.4340 -0.2718 1.4307 0.087 Uiso 0.734(19) 1 calc PR A 1
C64B C 1.5353(14) -0.2202(12) 1.3980(12) 0.057(8) Uiso 0.266(19) 1 d PG A 2
H64B H 1.4448 -0.2562 1.3869 0.068 Uiso 0.266(19) 1 calc PR A 2
C65 C 1.5555(9) -0.1277(7) 1.4512(6) 0.062(3) Uani 0.734(19) 1 d PU A 1
H65A H 1.4908 -0.0979 1.4613 0.074 Uiso 0.734(19) 1 calc PR A 1
C65B C 1.5813(18) -0.1157(12) 1.4188(12) 0.054(8) Uiso 0.266(19) 1 d PG A 2
H65B H 1.5223 -0.0802 1.4220 0.065 Uiso 0.266(19) 1 calc PR A 2
C66 C 1.6826(11) -0.0678(6) 1.4537(6) 0.049(3) Uani 0.734(19) 1 d P A 1
H66A H 1.7054 0.0030 1.4639 0.058 Uiso 0.734(19) 1 calc PR A 1
C66B C 1.7137(19) -0.0631(11) 1.4350(11) 0.049(11) Uiso 0.266(19) 1 d PG A 2
H66B H 1.7451 0.0084 1.4492 0.059 Uiso 0.266(19) 1 calc PR A 2
C67 C 1.7772(12) -0.1121(7) 1.4411(6) 0.042(3) Uani 0.734(19) 1 d P A 1
H67A H 1.8650 -0.0706 1.4440 0.051 Uiso 0.734(19) 1 calc PR A 1
C67B C 1.8000(14) -0.1150(17) 1.4304(13) 0.031(9) Uiso 0.266(19) 1 d PG A 2
H67B H 1.8905 -0.0790 1.4414 0.037 Uiso 0.266(19) 1 calc PR A 2
C68 C 2.0087(5) -0.2233(4) 1.5103(2) 0.0341(12) Uani 1 1 d . . .
C69 C 1.9340(6) -0.1923(4) 1.5555(3) 0.0443(14) Uani 1 1 d . A .
H69A H 1.8495 -0.1944 1.5437 0.053 Uiso 1 1 calc R . .
C70 C 1.9820(7) -0.1582(4) 1.6177(3) 0.0528(17) Uani 1 1 d . . .
H70A H 1.9302 -0.1372 1.6480 0.063 Uiso 1 1 calc R A .
C71 C 2.1045(7) -0.1548(4) 1.6357(3) 0.0564(17) Uani 1 1 d . A .
H71A H 2.1369 -0.1317 1.6782 0.068 Uiso 1 1 calc R . .
C72 C 2.1796(6) -0.1850(4) 1.5916(3) 0.0512(15) Uani 1 1 d . . .
H72A H 2.2639 -0.1830 1.6038 0.061 Uiso 1 1 calc R A .
C73 C 2.1327(5) -0.2184(4) 1.5296(3) 0.0403(13) Uani 1 1 d . A .
H73A H 2.1858 -0.2382 1.4997 0.048 Uiso 1 1 calc R . .
C100 C 1.6340(11) 0.4600(8) 1.4289(6) 0.128(4) Uani 1 1 d . . .
H10B H 1.6245 0.5157 1.4629 0.154 Uiso 1 1 calc R . .
H10C H 1.7140 0.4862 1.4108 0.154 Uiso 1 1 calc R . .
C101 C 1.5262(12) 0.4173(9) 1.3844(6) 0.150(5) Uani 1 1 d . . .
H10D H 1.5537 0.4179 1.3435 0.180 Uiso 1 1 calc R . .
H10E H 1.4674 0.4566 1.3943 0.180 Uiso 1 1 calc R . .
C102 C 1.4573(10) 0.3120(8) 1.3830(6) 0.129(4) Uani 1 1 d . . .
H10F H 1.3912 0.3088 1.4119 0.154 Uiso 1 1 calc R . .
H10G H 1.4150 0.2684 1.3410 0.154 Uiso 1 1 calc R . .
C104 C 1.6381(12) 0.3760(9) 1.4513(6) 0.146(5) Uani 1 1 d . . .
H10J H 1.7284 0.3776 1.4575 0.176 Uiso 1 1 calc R . .
H10H H 1.6007 0.3801 1.4906 0.176 Uiso 1 1 calc R . .

loop_
_atom_site_aniso_label
_atom_site_aniso_U_11
_atom_site_aniso_U_22
_atom_site_aniso_U_33
_atom_site_aniso_U_23
_atom_site_aniso_U_13
_atom_site_aniso_U_12
Ge1 0.0383(3) 0.0279(3) 0.0270(3) 0.0125(2) 0.0068(2) 0.0129(2)
Co1 0.0328(4) 0.0313(4) 0.0385(4) 0.0236(3) 0.0007(3) 0.0083(3)
Cl1 0.0435(7) 0.0249(6) 0.0413(7) 0.0156(5) -0.0024(6) 0.0063(5)
N1 0.037(2) 0.028(2) 0.032(2) 0.0194(19) 0.0067(18) 0.0141(18)
C1 0.040(3) 0.033(3) 0.040(3) 0.021(2) 0.010(2) 0.021(2)
O1 0.152(8) 0.133(7) 0.200(9) 0.034(7) -0.019(7) 0.079(6)
Co2 0.0272(3) 0.0303(4) 0.0400(4) 0.0210(3) 0.0146(3) 0.0124(3)
Ge2 0.0505(4) 0.0403(4) 0.0981(6) 0.0364(4) 0.0205(4) 0.0068(3)
Cl2 0.0919(13) 0.0720(11) 0.0389(8) -0.0091(8) -0.0168(8) 0.0587(10)
N2 0.039(2) 0.021(2) 0.031(2) 0.0156(17) 0.0087(18) 0.0119(18)
C2 0.041(3) 0.029(3) 0.031(3) 0.017(2) 0.011(2) 0.015(2)
Cl3 0.0531(10) 0.0521(10) 0.1315(18) 0.0337(11) -0.0146(10) 0.0255(8)
N3 0.033(2) 0.024(2) 0.032(2) 0.0180(18) 0.0102(18) 0.0096(17)
C3 0.061(4) 0.039(3) 0.036(3) 0.014(3) 0.019(3) 0.029(3)
Cl4 0.1050(14) 0.0414(8) 0.0466(9) 0.0127(7) 0.0309(9) 0.0295(9)
C4 0.074(4) 0.029(3) 0.033(3) 0.004(2) 0.008(3) 0.020(3)
C5 0.055(3) 0.027(3) 0.033(3) 0.010(2) -0.003(3) 0.010(2)
C6 0.039(3) 0.022(2) 0.027(3) 0.011(2) 0.002(2) 0.007(2)
C7 0.037(3) 0.028(3) 0.034(3) 0.017(2) 0.000(2) 0.008(2)
C8 0.037(3) 0.037(3) 0.040(3) 0.027(2) 0.018(2) 0.016(2)
C9 0.059(4) 0.040(3) 0.031(3) 0.020(2) 0.017(3) 0.023(3)
C10 0.086(5) 0.054(4) 0.050(4) 0.036(3) 0.044(4) 0.043(4)
C11 0.052(4) 0.060(4) 0.080(5) 0.052(4) 0.045(4) 0.030(3)
C12 0.040(3) 0.044(3) 0.062(4) 0.040(3) 0.019(3) 0.017(3)
C13 0.024(2) 0.029(2) 0.027(2) 0.017(2) 0.0108(19) 0.013(2)
C14 0.024(2) 0.026(2) 0.041(3) 0.019(2) 0.012(2) 0.010(2)
C15 0.021(2) 0.022(2) 0.043(3) 0.016(2) 0.009(2) 0.0079(19)
C16 0.021(2) 0.025(2) 0.035(3) 0.017(2) 0.006(2) 0.0080(19)
C17 0.027(2) 0.021(2) 0.031(3) 0.015(2) 0.009(2) 0.0064(19)
C18 0.030(3) 0.037(3) 0.038(3) 0.016(2) 0.007(2) 0.007(2)
C19 0.047(3) 0.031(3) 0.038(3) 0.005(2) 0.015(3) 0.004(2)
C20 0.045(3) 0.031(3) 0.050(3) 0.014(3) 0.027(3) 0.018(2)
C21 0.033(3) 0.032(3) 0.047(3) 0.022(3) 0.017(2) 0.016(2)
C22 0.031(3) 0.025(2) 0.031(3) 0.016(2) 0.012(2) 0.011(2)
C23 0.022(2) 0.023(2) 0.037(3) 0.016(2) 0.007(2) 0.0114(19)
C24 0.026(2) 0.027(3) 0.041(3) 0.011(2) 0.004(2) 0.010(2)
C25 0.027(3) 0.033(3) 0.058(4) 0.015(3) 0.011(3) 0.007(2)
C26 0.029(3) 0.029(3) 0.062(4) 0.004(3) -0.012(3) 0.008(2)
C27 0.040(3) 0.037(3) 0.041(3) 0.009(2) -0.004(2) 0.019(2)
C28 0.036(3) 0.039(3) 0.037(3) 0.017(2) 0.007(2) 0.016(2)
C29 0.027(2) 0.033(3) 0.035(3) 0.018(2) 0.009(2) 0.016(2)
C30 0.027(3) 0.031(3) 0.040(3) 0.013(2) 0.007(2) 0.010(2)
C31 0.037(3) 0.033(3) 0.043(3) 0.007(2) 0.004(2) 0.014(2)
C32 0.042(3) 0.042(3) 0.054(4) 0.015(3) 0.017(3) 0.026(3)
C33 0.034(3) 0.043(3) 0.068(4) 0.023(3) 0.021(3) 0.020(3)
C34 0.028(3) 0.031(3) 0.060(4) 0.021(3) 0.013(3) 0.009(2)
C35 0.019(2) 0.028(3) 0.042(3) 0.014(2) 0.009(2) 0.0066(19)
C36 0.033(3) 0.031(3) 0.060(4) 0.017(3) 0.000(3) 0.008(2)
C37 0.036(3) 0.027(3) 0.067(4) 0.012(3) 0.005(3) 0.001(2)
C38 0.020(3) 0.046(3) 0.055(4) 0.009(3) 0.005(2) 0.002(2)
C39 0.023(3) 0.050(3) 0.052(3) 0.019(3) 0.006(2) 0.016(2)
C40 0.021(2) 0.032(3) 0.048(3) 0.015(2) 0.010(2) 0.009(2)
C41 0.036(3) 0.031(3) 0.037(3) 0.023(2) 0.007(2) 0.012(2)
C42 0.045(3) 0.032(3) 0.040(3) 0.025(2) 0.001(2) 0.009(2)
C43 0.053(4) 0.040(3) 0.043(3) 0.025(3) -0.012(3) -0.003(3)
C44 0.034(3) 0.053(4) 0.065(4) 0.042(3) -0.003(3) 0.002(3)
C45 0.034(3) 0.045(3) 0.049(3) 0.033(3) 0.008(3) 0.013(2)
C46 0.031(3) 0.035(3) 0.053(3) 0.029(3) 0.004(2) 0.009(2)
C47 0.034(3) 0.030(3) 0.039(3) 0.022(2) 0.007(2) 0.012(2)
C48 0.032(3) 0.029(3) 0.035(3) 0.020(2) 0.005(2) 0.010(2)
C49 0.033(3) 0.034(3) 0.041(3) 0.026(2) 0.002(2) 0.011(2)
C50 0.036(3) 0.027(3) 0.028(3) 0.011(2) -0.002(2) 0.012(2)
C51 0.052(3) 0.038(3) 0.047(3) 0.023(3) 0.020(3) 0.022(3)
C52 0.066(4) 0.033(3) 0.053(4) 0.026(3) 0.011(3) 0.024(3)
C53 0.053(4) 0.034(3) 0.041(3) 0.010(3) 0.001(3) 0.022(3)
C54 0.046(3) 0.047(3) 0.054(4) 0.022(3) 0.012(3) 0.024(3)
C55 0.043(3) 0.041(3) 0.057(4) 0.031(3) 0.015(3) 0.021(3)
C56 0.042(3) 0.026(3) 0.052(3) 0.025(3) -0.010(3) 0.001(2)
C57 0.065(4) 0.038(3) 0.047(4) 0.018(3) -0.017(3) 0.014(3)
C58 0.110(6) 0.034(3) 0.051(4) 0.015(3) -0.024(4) 0.021(4)
C59 0.081(5) 0.040(4) 0.061(4) 0.030(3) -0.033(4) -0.014(4)
C60 0.050(4) 0.057(4) 0.078(5) 0.047(4) -0.024(4) -0.009(3)
C61 0.039(3) 0.049(4) 0.068(4) 0.041(3) -0.010(3) -0.002(3)
C62 0.037(6) 0.037(6) 0.043(7) 0.017(4) 0.001(4) 0.018(4)
C63 0.069(6) 0.045(5) 0.081(7) 0.017(5) 0.021(5) 0.027(4)
C64 0.045(5) 0.063(6) 0.102(8) 0.010(5) 0.010(5) 0.024(4)
C65 0.050(5) 0.050(5) 0.084(7) 0.006(4) -0.002(5) 0.030(4)
C66 0.064(6) 0.027(5) 0.056(6) 0.005(4) -0.008(6) 0.025(4)
C67 0.044(5) 0.034(5) 0.050(6) 0.012(4) 0.002(5) 0.016(4)
C68 0.047(3) 0.025(3) 0.042(3) 0.022(2) 0.008(2) 0.016(2)
C69 0.062(4) 0.036(3) 0.049(4) 0.022(3) 0.010(3) 0.029(3)
C70 0.094(5) 0.035(3) 0.044(4) 0.020(3) 0.017(3) 0.036(3)
C71 0.097(5) 0.035(3) 0.038(3) 0.007(3) -0.005(3) 0.028(3)
C72 0.059(4) 0.041(3) 0.050(4) 0.012(3) -0.010(3) 0.015(3)
C73 0.046(3) 0.031(3) 0.041(3) 0.013(2) 0.001(3) 0.010(2)
C100 0.109(8) 0.095(8) 0.183(12) 0.050(8) -0.018(8) 0.035(7)
C101 0.126(10) 0.113(9) 0.190(13) 0.073(9) -0.054(9) -0.005(7)
C102 0.097(8) 0.103(8) 0.189(12) 0.056(8) -0.018(8) 0.032(7)
C104 0.131(10) 0.103(9) 0.174(12) 0.037(9) -0.064(9) 0.010(7)

loop_
_atom_type_symbol
_atom_type_description
_atom_type_scat_dispersion_real
_atom_type_scat_dispersion_imag
_atom_type_scat_source
C C 0.0033 0.0016 'International Tables Vol C Tables 4.2.6.8 and 6.1.1.4'
H H 0.0000 0.0000 'International Tables Vol C Tables 4.2.6.8 and 6.1.1.4'
N N 0.0061 0.0033 'International Tables Vol C Tables 4.2.6.8 and 6.1.1.4'
Cl Cl 0.1484 0.1585 'International Tables Vol C Tables 4.2.6.8 and 6.1.1.4'
Co Co 0.3494 0.9721 'International Tables Vol C Tables 4.2.6.8 and 6.1.1.4'
Ge Ge 0.1547 1.8001 'International Tables Vol C Tables 4.2.6.8 and 6.1.1.4'
O O 0.0106 0.0060 'International Tables Vol C Tables 4.2.6.8 and 6.1.1.4'

loop_
_geom_angle_atom_site_label_1
_geom_angle_atom_site_label_2
_geom_angle_atom_site_label_3
_geom_angle
N2 Ge1 Cl1 94.68(11)
N2 Ge1 N1 73.76(15)
Cl1 Ge1 N1 84.30(11)
N2 Ge1 N3 73.67(15)
Cl1 Ge1 N3 90.24(10)
N1 Ge1 N3 146.38(14)
C48 Co1 C49 43.70(19)
C48 Co1 C46 63.3(2)
C49 Co1 C46 43.3(2)
C48 Co1 C47 43.3(2)
C49 Co1 C47 62.5(2)
C46 Co1 C47 42.9(2)
C48 Co1 C45 113.8(2)
C49 Co1 C45 118.3(2)
C46 Co1 C45 158.1(2)
C47 Co1 C45 149.8(2)
C48 Co1 C41 139.3(2)
C49 Co1 C41 111.3(2)
C46 Co1 C41 125.9(2)
C47 Co1 C41 168.7(2)
C45 Co1 C41 40.85(19)
C48 Co1 C44 116.8(2)
C49 Co1 C44 149.9(2)
C46 Co1 C44 161.9(2)
C47 Co1 C44 123.3(2)
C45 Co1 C44 40.0(2)
C41 Co1 C44 67.1(2)
C48 Co1 C42 176.2(2)
C49 Co1 C42 132.5(2)
C46 Co1 C42 113.6(2)
C47 Co1 C42 136.3(2)
C45 Co1 C42 68.0(2)
C41 Co1 C42 40.0(2)
C44 Co1 C42 66.9(2)
C48 Co1 C43 143.9(2)
C49 Co1 C43 169.8(2)
C46 Co1 C43 128.8(3)
C47 Co1 C43 117.4(2)
C45 Co1 C43 67.5(2)
C41 Co1 C43 66.9(2)
C44 Co1 C43 39.7(2)
C42 Co1 C43 39.7(2)
C1 N1 C41 122.8(4)
C1 N1 Ge1 113.5(3)
C41 N1 Ge1 123.3(3)
N1 C1 C2 117.5(5)
N1 C1 H1A 121.3
C2 C1 H1A 121.3
C102 O1 C104 102.5(9)
C14 Co2 C13 43.55(18)
C14 Co2 C15 43.24(19)
C13 Co2 C15 63.34(19)
C14 Co2 C16 62.44(19)
C13 Co2 C16 43.41(18)
C15 Co2 C16 42.98(18)
C14 Co2 C11 115.8(2)
C13 Co2 C11 151.9(2)
C15 Co2 C11 118.0(2)
C16 Co2 C11 156.6(3)
C14 Co2 C10 113.1(2)
C13 Co2 C10 121.2(2)
C15 Co2 C10 145.5(2)
C16 Co2 C10 163.0(2)
C11 Co2 C10 40.3(3)
C14 Co2 C12 143.6(2)
C13 Co2 C12 167.5(2)
C15 Co2 C12 114.2(2)
C16 Co2 C12 125.8(2)
C11 Co2 C12 40.6(2)
C10 Co2 C12 68.3(3)
C14 Co2 C8 175.6(2)
C13 Co2 C8 132.38(19)
C15 Co2 C8 138.9(2)
C16 Co2 C8 116.12(19)
C11 Co2 C8 67.3(2)
C10 Co2 C8 67.0(2)
C12 Co2 C8 40.8(2)
C14 Co2 C9 137.6(2)
C13 Co2 C9 113.0(2)
C15 Co2 C9 174.2(2)
C16 Co2 C9 131.2(2)
C11 Co2 C9 67.5(3)
C10 Co2 C9 40.0(2)
C12 Co2 C9 68.3(2)
C8 Co2 C9 39.7(2)
Cl2 Ge2 Cl4 95.24(8)
Cl2 Ge2 Cl3 93.58(8)
Cl4 Ge2 Cl3 97.20(8)
C6 N2 C2 120.5(4)
C6 N2 Ge1 119.7(3)
C2 N2 Ge1 119.7(3)
N2 C2 C3 120.6(5)
N2 C2 C1 115.4(4)
C3 C2 C1 124.0(5)
C7 N3 C8 122.6(4)
C7 N3 Ge1 111.7(3)
C8 N3 Ge1 123.6(3)
C4 C3 C2 119.0(5)
C4 C3 H3A 120.5
C2 C3 H3A 120.5
C5 C4 C3 119.8(5)
C5 C4 H4A 120.1
C3 C4 H4A 120.1
C4 C5 C6 119.7(5)
C4 C5 H5A 120.2
C6 C5 H5A 120.2
N2 C6 C5 120.4(5)
N2 C6 C7 115.1(4)
C5 C6 C7 124.4(5)
N3 C7 C6 117.8(5)
N3 C7 H7A 121.1
C6 C7 H7A 121.1
N3 C8 C9 122.7(5)
N3 C8 C12 128.1(5)
C9 C8 C12 109.2(5)
N3 C8 Co2 126.2(3)
C9 C8 Co2 70.7(3)
C12 C8 Co2 68.7(3)
C8 C9 C10 107.0(5)
C8 C9 Co2 69.6(3)
C10 C9 Co2 68.4(3)
C8 C9 H9A 126.5
C10 C9 H9A 126.5
Co2 C9 H9A 126.5
C11 C10 C9 108.6(5)
C11 C10 Co2 69.4(3)
C9 C10 Co2 71.6(3)
C11 C10 H10A 125.7
C9 C10 H10A 125.7
Co2 C10 H10A 125.7
C10 C11 C12 109.3(5)
C10 C11 Co2 70.4(3)
C12 C11 Co2 70.4(3)
C10 C11 H11A 125.4
C12 C11 H11A 125.4
Co2 C11 H11A 125.4
C11 C12 C8 105.9(5)
C11 C12 Co2 69.1(3)
C8 C12 Co2 70.5(3)
C11 C12 H12A 127.0
C8 C12 H12A 127.0
Co2 C12 H12A 127.0
C23 C13 C14 134.6(4)
C23 C13 C16 136.0(4)
C14 C13 C16 89.1(4)
C23 C13 Co2 124.6(3)
C14 C13 Co2 68.2(2)
C16 C13 Co2 69.2(2)
C15 C14 C13 90.6(4)
C15 C14 C29 136.0(4)
C13 C14 C29 133.1(4)
C15 C14 Co2 68.6(3)
C13 C14 Co2 68.3(2)
C29 C14 Co2 125.9(3)
C14 C15 C16 89.9(4)
C14 C15 C35 134.9(4)
C16 C15 C35 134.2(4)
C14 C15 Co2 68.2(3)
C16 C15 Co2 69.2(3)
C35 C15 Co2 128.6(3)
C17 C16 C15 134.1(4)
C17 C16 C13 135.5(4)
C15 C16 C13 90.3(4)
C17 C16 Co2 124.7(3)
C15 C16 Co2 67.8(3)
C13 C16 Co2 67.4(2)
C22 C17 C18 118.2(4)
C22 C17 C16 120.9(4)
C18 C17 C16 120.9(4)
C19 C18 C17 120.5(5)
C19 C18 H18A 119.7
C17 C18 H18A 119.7
C20 C19 C18 120.3(5)
C20 C19 H19A 119.9
C18 C19 H19A 119.9
C21 C20 C19 120.2(5)
C21 C20 H20A 119.9
C19 C20 H20A 119.9
C20 C21 C22 120.0(5)
C20 C21 H21A 120.0
C22 C21 H21A 120.0
C21 C22 C17 120.8(5)
C21 C22 H22A 119.6
C17 C22 H22A 119.6
C24 C23 C28 118.3(4)
C24 C23 C13 121.0(4)
C28 C23 C13 120.6(4)
C23 C24 C25 120.4(5)
C23 C24 H24A 119.8
C25 C24 H24A 119.8
C26 C25 C24 120.2(5)
C26 C25 H25A 119.9
C24 C25 H25A 119.9
C27 C26 C25 120.0(5)
C27 C26 H26A 120.0
C25 C26 H26A 120.0
C26 C27 C28 119.6(5)
C26 C27 H27A 120.2
C28 C27 H27A 120.2
C27 C28 C23 121.5(5)
C27 C28 H28A 119.2
C23 C28 H28A 119.2
C34 C29 C30 118.6(4)
C34 C29 C14 120.8(4)
C30 C29 C14 120.5(4)
C31 C30 C29 119.9(5)
C31 C30 H30A 120.1
C29 C30 H30A 120.1
C32 C31 C30 120.9(5)
C32 C31 H31A 119.5
C30 C31 H31A 119.5
C31 C32 C33 119.9(5)
C31 C32 H32A 120.1
C33 C32 H32A 120.1
C32 C33 C34 120.4(5)
C32 C33 H33A 119.8
C34 C33 H33A 119.8
C33 C34 C29 120.3(5)
C33 C34 H34A 119.9
C29 C34 H34A 119.9
C40 C35 C36 118.4(5)
C40 C35 C15 120.2(4)
C36 C35 C15 121.3(4)
C37 C36 C35 120.8(5)
C37 C36 H36A 119.6
C35 C36 H36A 119.6
C36 C37 C38 120.3(5)
C36 C37 H37A 119.8
C38 C37 H37A 119.8
C39 C38 C37 119.3(5)
C39 C38 H38A 120.3
C37 C38 H38A 120.3
C38 C39 C40 120.9(5)
C38 C39 H39A 119.6
C40 C39 H39A 119.6
C35 C40 C39 120.4(5)
C35 C40 H40A 119.8
C39 C40 H40A 119.8
N1 C41 C42 122.8(4)
N1 C41 C45 128.6(5)
C42 C41 C45 108.5(5)
N1 C41 Co1 124.0(3)
C42 C41 Co1 70.8(3)
C45 C41 Co1 69.6(3)
C43 C42 C41 107.7(5)
C43 C42 Co1 70.3(3)
C41 C42 Co1 69.2(3)
C43 C42 H42A 126.2
C41 C42 H42A 126.2
Co1 C42 H42A 126.2
C44 C43 C42 107.9(5)
C44 C43 Co1 69.4(3)
C42 C43 Co1 70.0(3)
C44 C43 H43A 126.0
C42 C43 H43A 126.0
Co1 C43 H43A 126.0
C45 C44 C43 109.5(5)
C45 C44 Co1 69.8(3)
C43 C44 Co1 70.9(3)
C45 C44 H44A 125.3
C43 C44 H44A 125.3
Co1 C44 H44A 125.3
C44 C45 C41 106.4(5)
C44 C45 Co1 70.2(3)
C41 C45 Co1 69.6(3)
C44 C45 H45A 126.8
C41 C45 H45A 126.8
Co1 C45 H45A 126.8
C62B C46 C47 141.9(11)
C62B C46 C49 128.3(11)
C47 C46 C49 89.8(4)
C62B C46 C62 12.6(14)
C47 C46 C62 131.2(7)
C49 C46 C62 137.7(7)
C62B C46 Co1 121.8(11)
C47 C46 Co1 68.7(3)
C49 C46 Co1 68.2(3)
C62 C46 Co1 129.7(6)
C68 C47 C46 135.7(5)
C68 C47 C48 132.6(4)
C46 C47 C48 90.7(4)
C68 C47 Co1 130.3(4)
C46 C47 Co1 68.4(3)
C48 C47 Co1 67.2(3)
C47 C48 C49 89.6(4)
C47 C48 C50 132.4(4)
C49 C48 C50 135.1(5)
C47 C48 Co1 69.5(3)
C49 C48 Co1 69.0(3)
C50 C48 Co1 132.9(4)
C56 C49 C46 137.0(5)
C56 C49 C48 133.2(5)
C46 C49 C48 89.9(4)
C56 C49 Co1 122.7(4)
C46 C49 Co1 68.5(3)
C48 C49 Co1 67.3(3)
C51 C50 C55 116.9(5)
C51 C50 C48 119.0(5)
C55 C50 C48 124.1(4)
C52 C51 C50 122.0(5)
C52 C51 H51A 119.0
C50 C51 H51A 119.0
C53 C52 C51 119.9(5)
C53 C52 H52A 120.0
C51 C52 H52A 120.0
C54 C53 C52 120.0(5)
C54 C53 H53A 120.0
C52 C53 H53A 120.0
C53 C54 C55 119.7(5)
C53 C54 H54A 120.1
C55 C54 H54A 120.1
C50 C55 C54 121.6(5)
C50 C55 H55A 119.2
C54 C55 H55A 119.2
C57 C56 C61 117.8(6)
C57 C56 C49 121.1(5)
C61 C56 C49 121.1(6)
C58 C57 C56 121.8(6)
C58 C57 H57A 119.1
C56 C57 H57A 119.1
C57 C58 C59 119.0(7)
C57 C58 H58A 120.5
C59 C58 H58A 120.5
C60 C59 C58 120.2(6)
C60 C59 H59A 119.9
C58 C59 H59A 119.9
C59 C60 C61 120.8(6)
C59 C60 H60A 119.6
C61 C60 H60A 119.6
C60 C61 C56 120.3(7)
C60 C61 H61A 119.9
C56 C61 H61A 119.9
C67 C62 C63 117.0(9)
C67 C62 C46 122.9(9)
C63 C62 C46 120.1(8)
C63B C62B C67B 120.0
C63B C62B C46 123.2(14)
C67B C62B C46 116.8(15)
C64 C63 C62 122.2(9)
C64 C63 H63A 118.9
C62 C63 H63A 118.9
C62B C63B C64B 120.0
C62B C63B H63B 120.0
C64B C63B H63B 120.0
C63 C64 C65 119.6(9)
C63 C64 H64A 120.2
C65 C64 H64A 120.2
C65B C64B C63B 120.0
C65B C64B H64B 120.0
C63B C64B H64B 120.0
C64 C65 C66 120.2(8)
C64 C65 H65A 119.9
C66 C65 H65A 119.9
C64B C65B C66B 120.0
C64B C65B H65B 120.0
C66B C65B H65B 120.0
C65 C66 C67 119.4(8)
C65 C66 H66A 120.3
C67 C66 H66A 120.3
C67B C66B C65B 120.0
C67B C66B H66B 120.0
C65B C66B H66B 120.0
C62 C67 C66 121.5(10)
C62 C67 H67A 119.2
C66 C67 H67A 119.2
C66B C67B C62B 120.0
C66B C67B H67B 120.0
C62B C67B H67B 120.0
C73 C68 C69 117.9(5)
C73 C68 C47 120.9(5)
C69 C68 C47 121.1(5)
C70 C69 C68 120.7(6)
C70 C69 H69A 119.6
C68 C69 H69A 119.6
C71 C70 C69 120.3(6)
C71 C70 H70A 119.8
C69 C70 H70A 119.8
C70 C71 C72 119.7(6)
C70 C71 H71A 120.2
C72 C71 H71A 120.2
C71 C72 C73 120.3(6)
C71 C72 H72A 119.9
C73 C72 H72A 119.9
C72 C73 C68 121.1(6)
C72 C73 H73A 119.4
C68 C73 H73A 119.4
C101 C100 C104 104.6(10)
C101 C100 H10B 110.8
C104 C100 H10B 110.8
C101 C100 H10C 110.8
C104 C100 H10C 110.8
H10B C100 H10C 108.9
C100 C101 C102 109.0(10)
C100 C101 H10D 109.9
C102 C101 H10D 109.9
C100 C101 H10E 109.9
C102 C101 H10E 109.9
H10D C101 H10E 108.3
O1 C102 C101 102.5(9)
O1 C102 H10F 111.3
C101 C102 H10F 111.3
O1 C102 H10G 111.3
C101 C102 H10G 111.3
H10F C102 H10G 109.2
O1 C104 C100 104.4(9)
O1 C104 H10J 110.9
C100 C104 H10J 110.9
O1 C104 H10H 110.9
C100 C104 H10H 110.9
H10J C104 H10H 108.9

loop_
_geom_bond_atom_site_label_1
_geom_bond_atom_site_label_2
_geom_bond_distance
Ge1 N2 2.063(4)
Ge1 Cl1 2.2577(15)
Ge1 N1 2.297(4)
Ge1 N3 2.316(4)
Co1 C48 1.973(5)
Co1 C49 1.997(5)
Co1 C46 2.000(5)
Co1 C47 2.005(5)
Co1 C45 2.065(5)
Co1 C41 2.065(5)
Co1 C44 2.070(6)
Co1 C42 2.085(5)
Co1 C43 2.089(6)
N1 C1 1.275(6)
N1 C41 1.400(6)
C1 C2 1.452(7)
C1 H1A 0.9500
O1 C102 1.413(11)
O1 C104 1.475(13)
Co2 C14 1.985(5)
Co2 C13 1.986(4)
Co2 C15 1.991(5)
Co2 C16 2.010(5)
Co2 C11 2.048(5)
Co2 C10 2.061(6)
Co2 C12 2.065(5)
Co2 C8 2.089(5)
Co2 C9 2.103(5)
Ge2 Cl2 2.258(2)
Ge2 Cl4 2.305(2)
Ge2 Cl3 2.330(2)
N2 C6 1.349(6)
N2 C2 1.357(6)
C2 C3 1.391(7)
N3 C7 1.278(6)
N3 C8 1.408(6)
C3 C4 1.387(8)
C3 H3A 0.9500
C4 C5 1.373(8)
C4 H4A 0.9500
C5 C6 1.393(7)
C5 H5A 0.9500
C6 C7 1.458(7)
C7 H7A 0.9500
C8 C9 1.424(7)
C8 C12 1.447(7)
C9 C10 1.425(8)
C9 H9A 1.0000
C10 C11 1.414(9)
C10 H10A 1.0000
C11 C12 1.426(8)
C11 H11A 1.0000
C12 H12A 1.0000
C13 C23 1.468(6)
C13 C14 1.473(6)
C13 C16 1.478(7)
C14 C15 1.465(7)
C14 C29 1.473(6)
C15 C16 1.466(6)
C15 C35 1.475(7)
C16 C17 1.461(6)
C17 C22 1.394(6)
C17 C18 1.405(7)
C18 C19 1.382(7)
C18 H18A 0.9500
C19 C20 1.379(8)
C19 H19A 0.9500
C20 C21 1.378(8)
C20 H20A 0.9500
C21 C22 1.388(7)
C21 H21A 0.9500
C22 H22A 0.9500
C23 C24 1.388(6)
C23 C28 1.400(7)
C24 C25 1.396(7)
C24 H24A 0.9500
C25 C26 1.391(8)
C25 H25A 0.9500
C26 C27 1.381(8)
C26 H26A 0.9500
C27 C28 1.383(7)
C27 H27A 0.9500
C28 H28A 0.9500
C29 C34 1.401(7)
C29 C30 1.401(7)
C30 C31 1.391(7)
C30 H30A 0.9500
C31 C32 1.368(7)
C31 H31A 0.9500
C32 C33 1.382(8)
C32 H32A 0.9500
C33 C34 1.388(7)
C33 H33A 0.9500
C34 H34A 0.9500
C35 C40 1.387(7)
C35 C36 1.408(7)
C36 C37 1.388(8)
C36 H36A 0.9500
C37 C38 1.389(8)
C37 H37A 0.9500
C38 C39 1.379(8)
C38 H38A 0.9500
C39 C40 1.400(7)
C39 H39A 0.9500
C40 H40A 0.9500
C41 C42 1.419(7)
C41 C45 1.441(7)
C42 C43 1.418(7)
C42 H42A 1.0000
C43 C44 1.413(9)
C43 H43A 1.0000
C44 C45 1.413(8)
C44 H44A 1.0000
C45 H45A 1.0000
C46 C62B 1.400(16)
C46 C47 1.465(7)
C46 C49 1.475(8)
C46 C62 1.521(11)
C47 C68 1.458(7)
C47 C48 1.467(7)
C48 C49 1.478(7)
C48 C50 1.485(7)
C49 C56 1.455(7)
C50 C51 1.385(7)
C50 C55 1.389(7)
C51 C52 1.381(7)
C51 H51A 0.9500
C52 C53 1.371(8)
C52 H52A 0.9500
C53 C54 1.370(8)
C53 H53A 0.9500
C54 C55 1.391(7)
C54 H54A 0.9500
C55 H55A 0.9500
C56 C57 1.388(8)
C56 C61 1.410(8)
C57 C58 1.387(8)
C57 H57A 0.9500
C58 C59 1.389(10)
C58 H58A 0.9500
C59 C60 1.375(10)
C59 H59A 0.9500
C60 C61 1.378(9)
C60 H60A 0.9500
C61 H61A 0.9500
C62 C67 1.386(10)
C62 C63 1.391(12)
C62B C63B 1.3900
C62B C67B 1.3900
C63 C64 1.372(12)
C63 H63A 0.9500
C63B C64B 1.3900
C63B H63B 0.9500
C64 C65 1.374(13)
C64 H64A 0.9500
C64B C65B 1.3900
C64B H64B 0.9500
C65 C66 1.380(14)
C65 H65A 0.9500
C65B C66B 1.3900
C65B H65B 0.9500
C66 C67 1.390(14)
C66 H66A 0.9500
C66B C67B 1.3900
C66B H66B 0.9500
C67 H67A 0.9500
C67B H67B 0.9500
C68 C73 1.396(7)
C68 C69 1.396(8)
C69 C70 1.390(8)
C69 H69A 0.9500
C70 C71 1.380(9)
C70 H70A 0.9500
C71 C72 1.380(9)
C71 H71A 0.9500
C72 C73 1.385(8)
C72 H72A 0.9500
C73 H73A 0.9500
C100 C101 1.388(13)
C100 C104 1.494(14)
C100 H10B 0.9900
C100 H10C 0.9900
C101 C102 1.488(14)
C101 H10D 0.9900
C101 H10E 0.9900
C102 H10F 0.9900
C102 H10G 0.9900
C104 H10J 0.9900
C104 H10H 0.9900

loop_
_geom_torsion_atom_site_label_1
_geom_torsion_atom_site_label_2
_geom_torsion_atom_site_label_3
_geom_torsion_atom_site_label_4
_geom_torsion
N2 Ge1 N1 C1 -4.9(3)
Cl1 Ge1 N1 C1 -101.5(3)
N3 Ge1 N1 C1 -19.7(5)
N2 Ge1 N1 C41 -177.1(4)
Cl1 Ge1 N1 C41 86.3(3)
N3 Ge1 N1 C41 168.1(3)
C41 N1 C1 C2 177.9(4)
Ge1 N1 C1 C2 5.6(5)
Cl1 Ge1 N2 C6 -98.1(3)
N1 Ge1 N2 C6 179.3(4)
N3 Ge1 N2 C6 -9.2(3)
Cl1 Ge1 N2 C2 86.1(3)
N1 Ge1 N2 C2 3.5(3)
N3 Ge1 N2 C2 175.0(4)
C6 N2 C2 C3 0.8(7)
Ge1 N2 C2 C3 176.5(4)
C6 N2 C2 C1 -177.6(4)
Ge1 N2 C2 C1 -1.9(5)
N1 C1 C2 N2 -2.9(6)
N1 C1 C2 C3 178.8(5)
N2 Ge1 N3 C7 12.4(3)
Cl1 Ge1 N3 C7 107.2(3)
N1 Ge1 N3 C7 27.2(4)
N2 Ge1 N3 C8 176.4(4)
Cl1 Ge1 N3 C8 -88.8(3)
N1 Ge1 N3 C8 -168.9(3)
N2 C2 C3 C4 -0.3(7)
C1 C2 C3 C4 178.0(5)
C2 C3 C4 C5 -0.6(8)
C3 C4 C5 C6 1.0(8)
C2 N2 C6 C5 -0.4(7)
Ge1 N2 C6 C5 -176.2(3)
C2 N2 C6 C7 -178.8(4)
Ge1 N2 C6 C7 5.4(5)
C4 C5 C6 N2 -0.5(7)
C4 C5 C6 C7 177.8(5)
C8 N3 C7 C6 -178.0(4)
Ge1 N3 C7 C6 -13.9(5)
N2 C6 C7 N3 6.9(6)
C5 C6 C7 N3 -171.5(5)
C7 N3 C8 C9 -162.3(5)
Ge1 N3 C8 C9 35.4(6)
C7 N3 C8 C12 16.8(7)
Ge1 N3 C8 C12 -145.5(4)
C7 N3 C8 Co2 -73.3(6)
Ge1 N3 C8 Co2 124.4(3)
C14 Co2 C8 N3 -63(3)
C13 Co2 C8 N3 -42.7(6)
C15 Co2 C8 N3 54.3(6)
C16 Co2 C8 N3 7.0(5)
C11 Co2 C8 N3 161.4(5)
C10 Co2 C8 N3 -154.7(5)
C12 Co2 C8 N3 122.3(6)
C9 Co2 C8 N3 -117.0(6)
C14 Co2 C8 C9 54(3)
C13 Co2 C8 C9 74.3(4)
C15 Co2 C8 C9 171.3(3)
C16 Co2 C8 C9 123.9(3)
C11 Co2 C8 C9 -81.6(4)
C10 Co2 C8 C9 -37.7(3)
C12 Co2 C8 C9 -120.7(5)
C14 Co2 C8 C12 175(3)
C13 Co2 C8 C12 -165.0(3)
C15 Co2 C8 C12 -68.0(4)
C16 Co2 C8 C12 -115.4(3)
C11 Co2 C8 C12 39.1(4)
C10 Co2 C8 C12 83.0(4)
C9 Co2 C8 C12 120.7(5)
N3 C8 C9 C10 179.6(4)
C12 C8 C9 C10 0.3(5)
Co2 C8 C9 C10 58.4(3)
N3 C8 C9 Co2 121.2(4)
C12 C8 C9 Co2 -58.0(3)
C14 Co2 C9 C8 -174.8(3)
C13 Co2 C9 C8 -129.4(3)
C15 Co2 C9 C8 -79(2)
C16 Co2 C9 C8 -82.0(4)
C11 Co2 C9 C8 81.1(3)
C10 Co2 C9 C8 118.9(5)
C12 Co2 C9 C8 37.2(3)
C14 Co2 C9 C10 66.4(5)
C13 Co2 C9 C10 111.7(4)
C15 Co2 C9 C10 161.7(19)
C16 Co2 C9 C10 159.1(4)
C11 Co2 C9 C10 -37.7(4)
C12 Co2 C9 C10 -81.7(4)
C8 Co2 C9 C10 -118.9(5)
C8 C9 C10 C11 0.6(6)
Co2 C9 C10 C11 59.8(4)
C8 C9 C10 Co2 -59.1(3)
C14 Co2 C10 C11 103.2(4)
C13 Co2 C10 C11 151.7(3)
C15 Co2 C10 C11 64.2(5)
C16 Co2 C10 C11 174.1(6)
C12 Co2 C10 C11 -37.3(3)
C8 Co2 C10 C11 -81.5(4)
C9 Co2 C10 C11 -119.0(5)
C14 Co2 C10 C9 -137.8(3)
C13 Co2 C10 C9 -89.4(4)
C15 Co2 C10 C9 -176.8(3)
C16 Co2 C10 C9 -66.9(8)
C11 Co2 C10 C9 119.0(5)
C12 Co2 C10 C9 81.7(4)
C8 Co2 C10 C9 37.4(3)
C9 C10 C11 C12 -1.3(6)
Co2 C10 C11 C12 59.8(4)
C9 C10 C11 Co2 -61.1(4)
C14 Co2 C11 C10 -95.9(4)
C13 Co2 C11 C10 -59.5(6)
C15 Co2 C11 C10 -144.7(3)
C16 Co2 C11 C10 -175.7(5)
C12 Co2 C11 C10 120.0(5)
C8 Co2 C11 C10 80.7(4)
C9 Co2 C11 C10 37.5(3)
C14 Co2 C11 C12 144.1(3)
C13 Co2 C11 C12 -179.5(4)
C15 Co2 C11 C12 95.3(4)
C16 Co2 C11 C12 64.3(7)
C10 Co2 C11 C12 -120.0(5)
C8 Co2 C11 C12 -39.3(3)
C9 Co2 C11 C12 -82.5(4)
C10 C11 C12 C8 1.5(6)
Co2 C11 C12 C8 61.3(3)
C10 C11 C12 Co2 -59.8(4)
N3 C8 C12 C11 179.7(5)
C9 C8 C12 C11 -1.1(6)
Co2 C8 C12 C11 -60.4(3)
N3 C8 C12 Co2 -120.0(5)
C9 C8 C12 Co2 59.2(3)
C14 Co2 C12 C11 -62.8(5)
C13 Co2 C12 C11 178.9(9)
C15 Co2 C12 C11 -105.4(4)
C16 Co2 C12 C11 -153.8(4)
C10 Co2 C12 C11 37.0(4)
C8 Co2 C12 C11 116.5(5)
C9 Co2 C12 C11 80.3(4)
C14 Co2 C12 C8 -179.3(3)
C13 Co2 C12 C8 62.3(11)
C15 Co2 C12 C8 138.0(3)
C16 Co2 C12 C8 89.7(4)
C11 Co2 C12 C8 -116.5(5)
C10 Co2 C12 C8 -79.5(4)
C9 Co2 C12 C8 -36.3(3)
C14 Co2 C13 C23 130.0(5)
C15 Co2 C13 C23 179.1(4)
C16 Co2 C13 C23 -132.2(5)
C11 Co2 C13 C23 79.1(6)
C10 Co2 C13 C23 38.5(5)
C12 Co2 C13 C23 -99.3(10)
C8 Co2 C13 C23 -47.8(5)
C9 Co2 C13 C23 -5.8(4)
C15 Co2 C13 C14 49.1(3)
C16 Co2 C13 C14 97.8(4)
C11 Co2 C13 C14 -50.9(6)
C10 Co2 C13 C14 -91.6(3)
C12 Co2 C13 C14 130.6(10)
C8 Co2 C13 C14 -177.8(3)
C9 Co2 C13 C14 -135.9(3)
C14 Co2 C13 C16 -97.8(4)
C15 Co2 C13 C16 -48.7(3)
C11 Co2 C13 C16 -148.7(5)
C10 Co2 C13 C16 170.7(3)
C12 Co2 C13 C16 32.9(11)
C8 Co2 C13 C16 84.4(3)
C9 Co2 C13 C16 126.4(3)
C23 C13 C14 C15 175.7(5)
C16 C13 C14 C15 1.2(3)
Co2 C13 C14 C15 -66.6(3)
C23 C13 C14 C29 1.7(9)
C16 C13 C14 C29 -172.8(5)
Co2 C13 C14 C29 119.4(5)
C23 C13 C14 Co2 -117.7(5)
C16 C13 C14 Co2 67.8(2)
C13 Co2 C14 C15 99.7(3)
C16 Co2 C14 C15 49.5(3)
C11 Co2 C14 C15 -104.3(3)
C10 Co2 C14 C15 -148.6(3)
C12 Co2 C14 C15 -64.3(4)
C8 Co2 C14 C15 121(3)
C9 Co2 C14 C15 171.5(3)
C15 Co2 C14 C13 -99.7(3)
C16 Co2 C14 C13 -50.2(3)
C11 Co2 C14 C13 156.0(3)
C10 Co2 C14 C13 111.7(3)
C12 Co2 C14 C13 -164.0(4)
C8 Co2 C14 C13 22(3)
C9 Co2 C14 C13 71.9(4)
C13 Co2 C14 C29 -128.3(5)
C15 Co2 C14 C29 132.0(5)
C16 Co2 C14 C29 -178.5(5)
C11 Co2 C14 C29 27.7(5)
C10 Co2 C14 C29 -16.6(5)
C12 Co2 C14 C29 67.7(6)
C8 Co2 C14 C29 -107(3)
C9 Co2 C14 C29 -56.4(5)
C13 C14 C15 C16 -1.2(4)
C29 C14 C15 C16 172.5(5)
Co2 C14 C15 C16 -67.5(3)
C13 C14 C15 C35 -170.3(5)
C29 C14 C15 C35 3.4(9)
Co2 C14 C15 C35 123.4(6)
C13 C14 C15 Co2 66.3(2)
C29 C14 C15 Co2 -120.0(6)
C13 Co2 C15 C14 -49.5(3)
C16 Co2 C15 C14 -98.7(3)
C11 Co2 C15 C14 98.8(3)
C10 Co2 C15 C14 57.6(5)
C12 Co2 C15 C14 144.1(3)
C8 Co2 C15 C14 -174.3(3)
C9 Co2 C15 C14 -102(2)
C14 Co2 C15 C16 98.7(3)
C13 Co2 C15 C16 49.2(3)
C11 Co2 C15 C16 -162.5(3)
C10 Co2 C15 C16 156.3(4)
C12 Co2 C15 C16 -117.3(3)
C8 Co2 C15 C16 -75.7(4)
C9 Co2 C15 C16 -3(2)
C14 Co2 C15 C35 -130.8(5)
C13 Co2 C15 C35 179.8(5)
C16 Co2 C15 C35 130.6(5)
C11 Co2 C15 C35 -31.9(5)
C10 Co2 C15 C35 -73.1(6)
C12 Co2 C15 C35 13.3(5)
C8 Co2 C15 C35 54.9(5)
C9 Co2 C15 C35 127.7(19)
C14 C15 C16 C17 -176.0(5)
C35 C15 C16 C17 -6.8(9)
Co2 C15 C16 C17 117.4(5)
C14 C15 C16 C13 1.2(4)
C35 C15 C16 C13 170.5(5)
Co2 C15 C16 C13 -65.4(2)
C14 C15 C16 Co2 66.6(3)
C35 C15 C16 Co2 -124.2(5)
C23 C13 C16 C17 1.6(9)
C14 C13 C16 C17 175.9(5)
Co2 C13 C16 C17 -117.2(5)
C23 C13 C16 C15 -175.6(5)
C14 C13 C16 C15 -1.2(3)
Co2 C13 C16 C15 65.7(3)
C23 C13 C16 Co2 118.7(5)
C14 C13 C16 Co2 -66.9(2)
C14 Co2 C16 C17 -178.9(5)
C13 Co2 C16 C17 130.7(5)
C15 Co2 C16 C17 -129.1(5)
C11 Co2 C16 C17 -87.3(6)
C10 Co2 C16 C17 102.3(8)
C12 Co2 C16 C17 -41.0(5)
C8 Co2 C16 C17 5.7(5)
C9 Co2 C16 C17 50.5(5)
C14 Co2 C16 C15 -49.8(3)
C13 Co2 C16 C15 -100.2(3)
C11 Co2 C16 C15 41.9(6)
C10 Co2 C16 C15 -128.5(7)
C12 Co2 C16 C15 88.1(3)
C8 Co2 C16 C15 134.8(3)
C9 Co2 C16 C15 179.6(3)
C14 Co2 C16 C13 50.4(3)
C15 Co2 C16 C13 100.2(3)
C11 Co2 C16 C13 142.0(5)
C10 Co2 C16 C13 -28.4(8)
C12 Co2 C16 C13 -171.7(3)
C8 Co2 C16 C13 -125.0(3)
C9 Co2 C16 C13 -80.2(3)
C15 C16 C17 C22 -156.6(5)
C13 C16 C17 C22 27.4(7)
Co2 C16 C17 C22 -64.8(5)
C15 C16 C17 C18 23.4(8)
C13 C16 C17 C18 -152.6(5)
Co2 C16 C17 C18 115.2(4)
C22 C17 C18 C19 0.8(7)
C16 C17 C18 C19 -179.1(4)
C17 C18 C19 C20 -1.0(8)
C18 C19 C20 C21 0.3(8)
C19 C20 C21 C22 0.6(7)
C20 C21 C22 C17 -0.8(7)
C18 C17 C22 C21 0.0(6)
C16 C17 C22 C21 -180.0(4)
C14 C13 C23 C24 -136.9(5)
C16 C13 C23 C24 35.2(8)
Co2 C13 C23 C24 130.4(4)
C14 C13 C23 C28 43.2(7)
C16 C13 C23 C28 -144.8(5)
Co2 C13 C23 C28 -49.5(6)
C28 C23 C24 C25 0.7(7)
C13 C23 C24 C25 -179.2(4)
C23 C24 C25 C26 -0.6(8)
C24 C25 C26 C27 -0.1(8)
C25 C26 C27 C28 0.7(8)
C26 C27 C28 C23 -0.6(8)
C24 C23 C28 C27 -0.1(7)
C13 C23 C28 C27 179.8(4)
C15 C14 C29 C34 30.6(8)
C13 C14 C29 C34 -158.0(5)
Co2 C14 C29 C34 -65.1(6)
C15 C14 C29 C30 -147.3(5)
C13 C14 C29 C30 24.0(8)
Co2 C14 C29 C30 116.9(5)
C34 C29 C30 C31 0.6(7)
C14 C29 C30 C31 178.6(5)
C29 C30 C31 C32 0.6(8)
C30 C31 C32 C33 -1.3(9)
C31 C32 C33 C34 0.8(9)
C32 C33 C34 C29 0.4(9)
C30 C29 C34 C33 -1.1(8)
C14 C29 C34 C33 -179.0(5)
C14 C15 C35 C40 42.3(8)
C16 C15 C35 C40 -122.4(6)
Co2 C15 C35 C40 139.4(4)
C14 C15 C35 C36 -141.9(6)
C16 C15 C35 C36 53.4(8)
Co2 C15 C35 C36 -44.8(7)
C40 C35 C36 C37 -1.0(8)
C15 C35 C36 C37 -176.8(5)
C35 C36 C37 C38 0.7(9)
C36 C37 C38 C39 -0.2(9)
C37 C38 C39 C40 0.0(8)
C36 C35 C40 C39 0.8(7)
C15 C35 C40 C39 176.7(5)
C38 C39 C40 C35 -0.3(8)
C1 N1 C41 C42 173.0(5)
Ge1 N1 C41 C42 -15.5(6)
C1 N1 C41 C45 -9.2(8)
Ge1 N1 C41 C45 162.3(4)
C1 N1 C41 Co1 -99.2(5)
Ge1 N1 C41 Co1 72.3(5)
C48 Co1 C41 N1 56.9(5)
C49 Co1 C41 N1 14.4(5)
C46 Co1 C41 N1 -32.6(5)
C47 Co1 C41 N1 -40.0(13)
C45 Co1 C41 N1 123.5(6)
C44 Co1 C41 N1 161.9(5)
C42 Co1 C41 N1 -117.2(5)
C43 Co1 C41 N1 -154.7(5)
C48 Co1 C41 C42 174.2(3)
C49 Co1 C41 C42 131.6(3)
C46 Co1 C41 C42 84.7(4)
C47 Co1 C41 C42 77.2(11)
C45 Co1 C41 C42 -119.3(4)
C44 Co1 C41 C42 -80.8(4)
C43 Co1 C41 C42 -37.5(3)
C48 Co1 C41 C45 -66.6(4)
C49 Co1 C41 C45 -109.1(3)
C46 Co1 C41 C45 -156.1(3)
C47 Co1 C41 C45 -163.5(10)
C44 Co1 C41 C45 38.4(3)
C42 Co1 C41 C45 119.3(4)
C43 Co1 C41 C45 81.7(4)
N1 C41 C42 C43 178.7(4)
C45 C41 C42 C43 0.5(6)
Co1 C41 C42 C43 60.0(4)
N1 C41 C42 Co1 118.7(4)
C45 C41 C42 Co1 -59.5(3)
C48 Co1 C42 C43 160(3)
C49 Co1 C42 C43 170.4(4)
C46 Co1 C42 C43 122.9(4)
C47 Co1 C42 C43 77.3(5)
C45 Co1 C42 C43 -80.8(4)
C41 Co1 C42 C43 -118.7(5)
C44 Co1 C42 C43 -37.4(4)
C48 Co1 C42 C41 -82(3)
C49 Co1 C42 C41 -70.9(4)
C46 Co1 C42 C41 -118.3(3)
C47 Co1 C42 C41 -163.9(3)
C45 Co1 C42 C41 38.0(3)
C44 Co1 C42 C41 81.4(4)
C43 Co1 C42 C41 118.7(5)
C41 C42 C43 C44 -0.2(6)
Co1 C42 C43 C44 59.2(4)
C41 C42 C43 Co1 -59.4(3)
C48 Co1 C43 C44 63.1(5)
C49 Co1 C43 C44 -163.4(11)
C46 Co1 C43 C44 160.2(3)
C47 Co1 C43 C44 110.2(4)
C45 Co1 C43 C44 -36.9(3)
C41 Co1 C43 C44 -81.4(4)
C42 Co1 C43 C44 -119.2(5)
C48 Co1 C43 C42 -177.7(4)
C49 Co1 C43 C42 -44.2(14)
C46 Co1 C43 C42 -80.6(4)
C47 Co1 C43 C42 -130.7(3)
C45 Co1 C43 C42 82.2(4)
C41 Co1 C43 C42 37.8(3)
C44 Co1 C43 C42 119.2(5)
C42 C43 C44 C45 -0.2(6)
Co1 C43 C44 C45 59.4(4)
C42 C43 C44 Co1 -59.6(4)
C48 Co1 C44 C45 95.9(3)
C49 Co1 C44 C45 54.0(5)
C46 Co1 C44 C45 -178.4(6)
C47 Co1 C44 C45 145.8(3)
C41 Co1 C44 C45 -39.3(3)
C42 Co1 C44 C45 -82.9(3)
C43 Co1 C44 C45 -120.2(5)
C48 Co1 C44 C43 -143.9(3)
C49 Co1 C44 C43 174.2(4)
C46 Co1 C44 C43 -58.2(8)
C47 Co1 C44 C43 -94.0(4)
C45 Co1 C44 C43 120.2(5)
C41 Co1 C44 C43 81.0(3)
C42 Co1 C44 C43 37.4(3)
C43 C44 C45 C41 0.5(6)
Co1 C44 C45 C41 60.5(3)
C43 C44 C45 Co1 -60.0(4)
N1 C41 C45 C44 -178.7(5)
C42 C41 C45 C44 -0.6(5)
Co1 C41 C45 C44 -60.9(3)
N1 C41 C45 Co1 -117.8(5)
C42 C41 C45 Co1 60.3(3)
C48 Co1 C45 C44 -103.9(3)
C49 Co1 C45 C44 -152.6(3)
C46 Co1 C45 C44 178.7(5)
C47 Co1 C45 C44 -69.4(5)
C41 Co1 C45 C44 117.0(5)
C42 Co1 C45 C44 79.8(3)
C43 Co1 C45 C44 36.7(3)
C48 Co1 C45 C41 139.2(3)
C49 Co1 C45 C41 90.4(3)
C46 Co1 C45 C41 61.7(7)
C47 Co1 C45 C41 173.6(4)
C44 Co1 C45 C41 -117.0(5)
C42 Co1 C45 C41 -37.2(3)
C43 Co1 C45 C41 -80.3(3)
C48 Co1 C46 C62B -172.2(13)
C49 Co1 C46 C62B -122.5(13)
C47 Co1 C46 C62B 138.8(13)
C45 Co1 C46 C62B -84.4(14)
C41 Co1 C46 C62B -39.1(13)
C44 Co1 C46 C62B 92.9(14)
C42 Co1 C46 C62B 5.2(13)
C43 Co1 C46 C62B 48.7(13)
C48 Co1 C46 C47 49.0(3)
C49 Co1 C46 C47 98.7(4)
C45 Co1 C46 C47 136.8(5)
C41 Co1 C46 C47 -177.9(3)
C44 Co1 C46 C47 -45.9(8)
C42 Co1 C46 C47 -133.6(3)
C43 Co1 C46 C47 -90.1(3)
C48 Co1 C46 C49 -49.7(3)
C47 Co1 C46 C49 -98.7(4)
C45 Co1 C46 C49 38.1(6)
C41 Co1 C46 C49 83.4(3)
C44 Co1 C46 C49 -144.6(7)
C42 Co1 C46 C49 127.7(3)
C43 Co1 C46 C49 171.2(3)
C48 Co1 C46 C62 175.5(9)
C49 Co1 C46 C62 -134.7(9)
C47 Co1 C46 C62 126.5(9)
C45 Co1 C46 C62 -96.7(9)
C41 Co1 C46 C62 -51.3(9)
C44 Co1 C46 C62 80.6(11)
C42 Co1 C46 C62 -7.0(9)
C43 Co1 C46 C62 36.4(9)
C62B C46 C47 C68 11.3(19)
C49 C46 C47 C68 -167.3(6)
C62 C46 C47 C68 1.4(11)
Co1 C46 C47 C68 126.1(6)
C62B C46 C47 C48 -179.9(17)
C49 C46 C47 C48 1.5(4)
C62 C46 C47 C48 170.2(7)
Co1 C46 C47 C48 -65.1(3)
C62B C46 C47 Co1 -114.8(18)
C49 C46 C47 Co1 66.6(3)
C62 C46 C47 Co1 -124.7(8)
C48 Co1 C47 C68 127.3(6)
C49 Co1 C47 C68 177.8(5)
C46 Co1 C47 C68 -132.3(6)
C45 Co1 C47 C68 78.2(6)
C41 Co1 C47 C68 -123.5(10)
C44 Co1 C47 C68 32.2(6)
C42 Co1 C47 C68 -58.3(6)
C43 Co1 C47 C68 -13.7(6)
C48 Co1 C47 C46 -100.4(4)
C49 Co1 C47 C46 -49.9(3)
C45 Co1 C47 C46 -149.5(4)
C41 Co1 C47 C46 8.8(12)
C44 Co1 C47 C46 164.5(3)
C42 Co1 C47 C46 74.0(4)
C43 Co1 C47 C46 118.6(3)
C49 Co1 C47 C48 50.5(3)
C46 Co1 C47 C48 100.4(4)
C45 Co1 C47 C48 -49.1(5)
C41 Co1 C47 C48 109.2(10)
C44 Co1 C47 C48 -95.1(4)
C42 Co1 C47 C48 174.4(3)
C43 Co1 C47 C48 -141.0(3)
C68 C47 C48 C49 167.8(5)
C46 C47 C48 C49 -1.5(4)
Co1 C47 C48 C49 -67.7(3)
C68 C47 C48 C50 5.5(9)
C46 C47 C48 C50 -163.9(5)
Co1 C47 C48 C50 130.0(6)
C68 C47 C48 Co1 -124.5(6)
C46 C47 C48 Co1 66.1(3)
C49 Co1 C48 C47 -97.8(4)
C46 Co1 C48 C47 -48.5(3)
C45 Co1 C48 C47 155.5(3)
C41 Co1 C48 C47 -163.5(3)
C44 Co1 C48 C47 111.2(3)
C42 Co1 C48 C47 -86(3)
C43 Co1 C48 C47 71.5(5)
C46 Co1 C48 C49 49.2(3)
C47 Co1 C48 C49 97.8(4)
C45 Co1 C48 C49 -106.7(3)
C41 Co1 C48 C49 -65.7(4)
C44 Co1 C48 C49 -151.0(3)
C42 Co1 C48 C49 12(3)
C43 Co1 C48 C49 169.3(4)
C49 Co1 C48 C50 132.7(6)
C46 Co1 C48 C50 -178.0(6)
C47 Co1 C48 C50 -129.5(6)
C45 Co1 C48 C50 26.0(5)
C41 Co1 C48 C50 67.0(6)
C44 Co1 C48 C50 -18.3(6)
C42 Co1 C48 C50 144(3)
C43 Co1 C48 C50 -58.0(7)
C62B C46 C49 C56 -1.3(16)
C47 C46 C49 C56 177.6(6)
C62 C46 C49 C56 10.3(13)
Co1 C46 C49 C56 -115.4(6)
C62B C46 C49 C48 179.6(14)
C47 C46 C49 C48 -1.5(4)
C62 C46 C49 C48 -168.8(9)
Co1 C46 C49 C48 65.5(3)
C62B C46 C49 Co1 114.1(14)
C47 C46 C49 Co1 -67.1(3)
C62 C46 C49 Co1 125.6(9)
C47 C48 C49 C56 -177.6(5)
C50 C48 C49 C56 -16.1(9)
Co1 C48 C49 C56 114.2(6)
C47 C48 C49 C46 1.5(4)
C50 C48 C49 C46 163.0(5)
Co1 C48 C49 C46 -66.6(3)
C47 C48 C49 Co1 68.1(3)
C50 C48 C49 Co1 -130.3(6)
C48 Co1 C49 C56 -127.8(6)
C46 Co1 C49 C56 132.9(5)
C47 Co1 C49 C56 -177.8(5)
C45 Co1 C49 C56 -32.0(5)
C41 Co1 C49 C56 12.6(5)
C44 Co1 C49 C56 -68.1(6)
C42 Co1 C49 C56 53.3(6)
C43 Co1 C49 C56 90.5(13)
C48 Co1 C49 C46 99.3(4)
C47 Co1 C49 C46 49.4(3)
C45 Co1 C49 C46 -164.9(3)
C41 Co1 C49 C46 -120.3(3)
C44 Co1 C49 C46 159.0(4)
C42 Co1 C49 C46 -79.6(4)
C43 Co1 C49 C46 -42.4(13)
C46 Co1 C49 C48 -99.3(4)
C47 Co1 C49 C48 -50.0(3)
C45 Co1 C49 C48 95.8(3)
C41 Co1 C49 C48 140.4(3)
C44 Co1 C49 C48 59.6(5)
C42 Co1 C49 C48 -179.0(3)
C43 Co1 C49 C48 -141.7(12)
C47 C48 C50 C51 68.1(7)
C49 C48 C50 C51 -86.4(7)
Co1 C48 C50 C51 169.8(4)
C47 C48 C50 C55 -112.5(6)
C49 C48 C50 C55 92.9(7)
Co1 C48 C50 C55 -10.9(8)
C55 C50 C51 C52 0.1(8)
C48 C50 C51 C52 179.5(5)
C50 C51 C52 C53 0.6(9)
C51 C52 C53 C54 -1.0(9)
C52 C53 C54 C55 0.6(9)
C51 C50 C55 C54 -0.5(8)
C48 C50 C55 C54 -179.8(5)
C53 C54 C55 C50 0.1(9)
C46 C49 C56 C57 169.9(6)
C48 C49 C56 C57 -11.3(8)
Co1 C49 C56 C57 77.1(6)
C46 C49 C56 C61 -8.5(9)
C48 C49 C56 C61 170.3(5)
Co1 C49 C56 C61 -101.2(5)
C61 C56 C57 C58 -2.6(8)
C49 C56 C57 C58 178.9(5)
C56 C57 C58 C59 1.3(9)
C57 C58 C59 C60 0.3(10)
C58 C59 C60 C61 -0.4(9)
C59 C60 C61 C56 -1.0(9)
C57 C56 C61 C60 2.5(8)
C49 C56 C61 C60 -179.1(5)
C62B C46 C62 C67 -82(6)
C47 C46 C62 C67 69.1(15)
C49 C46 C62 C67 -127.9(10)
Co1 C46 C62 C67 -26.6(16)
C62B C46 C62 C63 97(6)
C47 C46 C62 C63 -112.1(12)
C49 C46 C62 C63 50.9(18)
Co1 C46 C62 C63 152.2(10)
C47 C46 C62B C63B -128.1(14)
C49 C46 C62B C63B 50(2)
C62 C46 C62B C63B -92(6)
Co1 C46 C62B C63B 136.3(13)
C47 C46 C62B C67B 50(2)
C49 C46 C62B C67B -131.6(10)
C62 C46 C62B C67B 86(6)
Co1 C46 C62B C67B -45.4(15)
C67 C62 C63 C64 2(2)
C46 C62 C63 C64 -177.0(10)
C67B C62B C63B C64B 0.0
C46 C62B C63B C64B 178(2)
C62 C63 C64 C65 -2.6(19)
C62B C63B C64B C65B 0.0
C63 C64 C65 C66 2.8(18)
C63B C64B C65B C66B 0.0
C64 C65 C66 C67 -2.4(17)
C64B C65B C66B C67B 0.0
C63 C62 C67 C66 -1.5(19)
C46 C62 C67 C66 177.3(11)
C65 C66 C67 C62 1.8(17)
C65B C66B C67B C62B 0.0
C63B C62B C67B C66B 0.0
C46 C62B C67B C66B -178(2)
C46 C47 C68 C73 -164.8(5)
C48 C47 C68 C73 30.4(8)
Co1 C47 C68 C73 -64.7(6)
C46 C47 C68 C69 20.0(8)
C48 C47 C68 C69 -144.7(5)
Co1 C47 C68 C69 120.2(5)
C73 C68 C69 C70 -0.4(8)
C47 C68 C69 C70 174.8(5)
C68 C69 C70 C71 -0.1(9)
C69 C70 C71 C72 0.3(9)
C70 C71 C72 C73 0.2(9)
C71 C72 C73 C68 -0.8(9)
C69 C68 C73 C72 0.9(8)
C47 C68 C73 C72 -174.4(5)
C104 C100 C101 C102 5.1(17)
C104 O1 C102 C101 40.1(13)
C100 C101 C102 O1 -29.1(16)
C102 O1 C104 C100 -38.1(13)
C101 C100 C104 O1 19.8(15)
